data_7062108
loop_
_publ_author_name
'Podjed, Nina'
'Modec, Barbara'

_publ_section_title
;
 Amidines from cyclic amines and nitriles in the presence of zinc(ii):
 other nitriles in place of acetonitrile
;
_journal_issue 48
_journal_name_full 'New Journal of Chemistry'
_journal_page_first 23225
_journal_page_last 23238
_journal_paper_doi 10.1039/D2NJ04668G
_journal_volume 46
_journal_year 2022
_chemical_formula_moiety 'C31 H26 N4 O4 Zn'
_chemical_formula_sum 'C31 H26 N4 O4 Zn'
_chemical_formula_weight 583.93
_space_group_crystal_system monoclinic
_space_group_IT_number 14
_space_group_name_Hall '-P 2ybc'
_space_group_name_H-M_alt 'P 1 21/c 1'
_atom_sites_solution_hydrogens mixed
_atom_sites_solution_primary dual
_audit_creation_date 2022-04-21
_audit_creation_method
;
Olex2 1.2
(compiled 2018.05.29 svn.r3508 for OlexSys, GUI svn.r5506)
;
_audit_update_record
;
2022-05-05 deposited with the CCDC.	2022-11-18 downloaded from the CCDC.
;
_cell_angle_alpha 90
_cell_angle_beta 95.203(3)
_cell_angle_gamma 90
_cell_formula_units_Z 8
_cell_length_a 16.7335(5)
_cell_length_b 15.2906(4)
_cell_length_c 21.2757(6)
_cell_measurement_reflns_used 9566
_cell_measurement_temperature 150.00(10)
_cell_measurement_theta_max 29.6500
_cell_measurement_theta_min 2.9310
_cell_volume 5421.3(3)
_computing_cell_refinement 'CrysAlisPro 1.171.40.68a (Rigaku OD, 2019)'
_computing_data_collection 'CrysAlisPro 1.171.40.68a (Rigaku OD, 2019)'
_computing_data_reduction 'CrysAlisPro 1.171.40.68a (Rigaku OD, 2019)'
_computing_molecular_graphics 'Olex2 (Dolomanov et al., 2009)'
_computing_publication_material 'Olex2 (Dolomanov et al., 2009)'
_computing_structure_refinement 'ShelXL (Sheldrick, 2015)'
_computing_structure_solution 'ShelXT (Sheldrick, 2015)'
_diffrn_ambient_environment N~2~
_diffrn_ambient_temperature 150.00(10)
_diffrn_detector 'CCD plate'
_diffrn_detector_area_resol_mean 10.4933
_diffrn_detector_type Atlas
_diffrn_measured_fraction_theta_full 0.999
_diffrn_measured_fraction_theta_max 0.854
_diffrn_measurement_details
;
List of Runs (angles in degrees, time in seconds):

  # Type    Start    End  Width  t~exp~   \w     \q     \k     \f   Frames
#--------------------------------------------------------------------------
  1  \w     15.00  56.00   1.00   85.00    --   14.05 -99.00  30.00   41
  2  \w    -33.00  19.00   1.00   85.00    --  -14.36 -77.00 120.00   52
  3  \w     14.00  75.00   1.00   85.00    --  -14.36   0.00  90.00   61
  4  \w    -78.00  -6.00   1.00   85.00    --  -14.36   0.00  90.00   72
;
_diffrn_measurement_device 'four-circle diffractometer'
_diffrn_measurement_device_type 'SuperNova, Dual, Cu at home/near, Atlas'
_diffrn_measurement_method '\w scans'
_diffrn_orient_matrix_type 'CrysAlisPro convention (1999,Acta A55,543-557)'
_diffrn_orient_matrix_UB_11 0.0286121000
_diffrn_orient_matrix_UB_12 -0.0298569000
_diffrn_orient_matrix_UB_13 -0.0101413000
_diffrn_orient_matrix_UB_21 -0.0245721000
_diffrn_orient_matrix_UB_22 -0.0354815000
_diffrn_orient_matrix_UB_23 0.0077751000
_diffrn_orient_matrix_UB_31 -0.0197162000
_diffrn_orient_matrix_UB_32 0.0008775000
_diffrn_orient_matrix_UB_33 -0.0309517000
_diffrn_radiation_monochromator mirror
_diffrn_radiation_probe x-ray
_diffrn_radiation_type MoK\a
_diffrn_radiation_wavelength 0.71073
_diffrn_reflns_av_R_equivalents 0.0333
_diffrn_reflns_av_unetI/netI 0.0454
_diffrn_reflns_Laue_measured_fraction_full 0.999
_diffrn_reflns_Laue_measured_fraction_max 0.854
_diffrn_reflns_limit_h_max 23
_diffrn_reflns_limit_h_min -20
_diffrn_reflns_limit_k_max 10
_diffrn_reflns_limit_k_min -20
_diffrn_reflns_limit_l_max 28
_diffrn_reflns_limit_l_min -30
_diffrn_reflns_number 32431
_diffrn_reflns_point_group_measured_fraction_full 0.999
_diffrn_reflns_point_group_measured_fraction_max 0.854
_diffrn_reflns_theta_full 25.242
_diffrn_reflns_theta_max 30.296
_diffrn_reflns_theta_min 2.339
_diffrn_source 'micro-focus sealed X-ray tube'
_diffrn_source_type 'SuperNova (Mo) X-ray Source'
_exptl_absorpt_coefficient_mu 0.950
_exptl_absorpt_correction_T_max 1.00000
_exptl_absorpt_correction_T_min 0.78214
_exptl_absorpt_correction_type multi-scan
_exptl_absorpt_process_details
;
CrysAlisPro 1.171.40.68a (Rigaku Oxford Diffraction, 2019)
Empirical absorption correction using spherical harmonics,
 implemented in SCALE3 ABSPACK scaling algorithm.
;
_exptl_crystal_colour colourless
_exptl_crystal_density_diffrn 1.431
_exptl_crystal_description needle
_exptl_crystal_F_000 2416
_exptl_crystal_size_max 0.35
_exptl_crystal_size_mid 0.15
_exptl_crystal_size_min 0.04
_refine_diff_density_max 0.367
_refine_diff_density_min -0.490
_refine_diff_density_rms 0.066
_refine_ls_extinction_method none
_refine_ls_goodness_of_fit_ref 1.010
_refine_ls_hydrogen_treatment mixed
_refine_ls_matrix_type full
_refine_ls_number_parameters 729
_refine_ls_number_reflns 13877
_refine_ls_number_restraints 0
_refine_ls_restrained_S_all 1.010
_refine_ls_R_factor_all 0.0602
_refine_ls_R_factor_gt 0.0370
_refine_ls_shift/su_max 0.002
_refine_ls_shift/su_mean 0.000
_refine_ls_structure_factor_coef Fsqd
_refine_ls_weighting_details 'w=1/[\s^2^(Fo^2^)+(0.0399P)^2^+1.8145P] where P=(Fo^2^+2Fc^2^)/3'
_refine_ls_weighting_scheme calc
_refine_ls_wR_factor_gt 0.0840
_refine_ls_wR_factor_ref 0.0956
_reflns_Friedel_coverage 0.000
_reflns_number_gt 10451
_reflns_number_total 13877
_reflns_threshold_expression 'I > 2\s(I)'
_cod_data_source_file d2nj04668g2.cif
_cod_data_source_block 9b
_cod_depositor_comments 'Adding full bibliography for 7062097--7062109.cif.'
_cod_database_code 7062108
_shelx_shelxl_version_number 2018/3
_shelx_space_group_comment
;
The symmetry employed for this shelxl refinement is uniquely defined
by the following loop, which should always be used as a source of
symmetry information in preference to the above space-group names.
They are only intended as comments.
;
_shelx_estimated_absorpt_t_max 0.963
_shelx_estimated_absorpt_t_min 0.732
_reflns_odcompleteness_completeness 99.84
_reflns_odcompleteness_iscentric 1
_reflns_odcompleteness_theta 27.50
_olex2_refinement_description
;
1. Fixed Uiso
 At 1.2 times of:
  All C(H) groups, All C(H,H) groups
2.a Secondary CH2 refined with riding coordinates:
 C41(H41A,H41B), C42(H42A,H42B), C43(H43A,H43B), C44(H44A,H44B), C81(H81A,
 H81B), C82(H82A,H82B), C83(H83A,H83B), C84(H84A,H84B)
2.b Aromatic/amide H refined with riding coordinates:
 C11(H11), C12(H12), C13(H13), C14(H14), C16(H16), C17(H17), C21(H21),
 C22(H22), C23(H23), C24(H24), C26(H26), C27(H27), C33(H33), C34(H34), C35(H35),
  C36(H36), C37(H37), C51(H51), C52(H52), C53(H53), C54(H54), C56(H56),
 C57(H57), C61(H61), C62(H62), C63(H63), C64(H64), C66(H66), C67(H67), C73(H73),
  C74(H74), C75(H75), C76(H76), C77(H77)
;
_oxdiff_exptl_absorpt_empirical_details
;
Empirical correction (ABSPACK) includes:
- Absorption correction using spherical harmonics
- Frame scaling
;
_oxdiff_exptl_absorpt_empirical_full_max 1.261
_oxdiff_exptl_absorpt_empirical_full_min 0.745

loop_
_space_group_symop_operation_xyz
'x, y, z'
'-x, y+1/2, -z+1/2'
'-x, -y, -z'
'x, -y-1/2, z-1/2'

loop_
_atom_site_label
_atom_site_type_symbol
_atom_site_fract_x
_atom_site_fract_y
_atom_site_fract_z
_atom_site_U_iso_or_equiv
_atom_site_adp_type
_atom_site_occupancy
_atom_site_site_symmetry_order
_atom_site_calc_flag
_atom_site_refinement_flags_posn
_atom_site_refinement_flags_adp
_atom_site_refinement_flags_occupancy
_atom_site_disorder_assembly
_atom_site_disorder_group
Zn1 Zn 0.52709(2) 0.84833(2) 0.23790(2) 0.01871(6) Uani 1 1 d . . . . .
Zn2 Zn 0.96367(2) 0.63007(2) 0.25685(2) 0.01807(6) Uani 1 1 d . . . . .
O1 O 0.48038(8) 0.72883(9) 0.24576(6) 0.0231(3) Uani 1 1 d . . . . .
O2 O 0.58830(8) 0.89045(9) 0.16732(6) 0.0244(3) Uani 1 1 d . . . . .
O5 O 0.90137(8) 0.59313(9) 0.32855(6) 0.0227(3) Uani 1 1 d . . . . .
O6 O 1.00812(8) 0.74985(8) 0.24597(6) 0.0225(3) Uani 1 1 d . . . . .
O11 O 0.50539(8) 0.59318(9) 0.28154(6) 0.0256(3) Uani 1 1 d . . . . .
O22 O 0.57844(9) 0.94238(10) 0.06866(6) 0.0329(4) Uani 1 1 d . . . . .
O55 O 0.91116(9) 0.56234(10) 0.43172(6) 0.0292(3) Uani 1 1 d . . . . .
O66 O 0.97807(9) 0.88586(9) 0.21375(6) 0.0276(3) Uani 1 1 d . . . . .
N1 N 0.62962(9) 0.77903(10) 0.28362(7) 0.0190(3) Uani 1 1 d . . . . .
N2 N 0.42978(9) 0.88456(10) 0.16761(7) 0.0192(3) Uani 1 1 d . . . . .
N3 N 0.52229(10) 0.94354(11) 0.30248(7) 0.0225(3) Uani 1 1 d . . . . .
H3 H 0.5224(13) 0.9962(15) 0.2843(10) 0.028(6) Uiso 1 1 d . . . . .
N4 N 0.58221(11) 1.01071(12) 0.39323(7) 0.0272(4) Uani 1 1 d . . . . .
N5 N 1.06010(9) 0.59959(10) 0.32903(7) 0.0180(3) Uani 1 1 d . . . . .
N6 N 0.85992(9) 0.69518(10) 0.20905(7) 0.0192(3) Uani 1 1 d . . . . .
N7 N 0.97542(10) 0.53041(11) 0.19713(7) 0.0222(3) Uani 1 1 d . . . . .
H7 H 0.9779(12) 0.4797(14) 0.2165(9) 0.021(5) Uiso 1 1 d . . . . .
N8 N 0.93128(11) 0.45222(11) 0.10661(7) 0.0265(4) Uani 1 1 d . . . . .
C10 C 0.70448(11) 0.80872(13) 0.30591(8) 0.0203(4) Uani 1 1 d . . . . .
C11 C 0.72648(13) 0.89577(13) 0.29295(9) 0.0269(4) Uani 1 1 d . . . . .
H11 H 0.691543 0.931410 0.267972 0.032 Uiso 1 1 calc R . . . .
C12 C 0.79918(13) 0.92730(15) 0.31725(10) 0.0331(5) Uani 1 1 d . . . . .
H12 H 0.813066 0.984881 0.309312 0.040 Uiso 1 1 calc R . . . .
C13 C 0.85346(13) 0.87355(15) 0.35423(10) 0.0327(5) Uani 1 1 d . . . . .
H13 H 0.902586 0.896092 0.370675 0.039 Uiso 1 1 calc R . . . .
C14 C 0.83448(12) 0.78917(14) 0.36599(9) 0.0282(5) Uani 1 1 d . . . . .
H14 H 0.871243 0.754051 0.389701 0.034 Uiso 1 1 calc R . . . .
C15 C 0.75927(12) 0.75402(13) 0.34253(9) 0.0226(4) Uani 1 1 d . . . . .
C16 C 0.73606(12) 0.66712(13) 0.35397(9) 0.0258(4) Uani 1 1 d . . . . .
H16 H 0.771080 0.629449 0.377103 0.031 Uiso 1 1 calc R . . . .
C17 C 0.66185(12) 0.63886(13) 0.33083(9) 0.0250(4) Uani 1 1 d . . . . .
H17 H 0.645794 0.581684 0.337679 0.030 Uiso 1 1 calc R . . . .
C18 C 0.60985(11) 0.69770(12) 0.29633(8) 0.0194(4) Uani 1 1 d . . . . .
C19 C 0.52491(12) 0.66990(12) 0.27300(8) 0.0211(4) Uani 1 1 d . . . . .
C20 C 0.34827(12) 0.88162(12) 0.17057(9) 0.0209(4) Uani 1 1 d . . . . .
C21 C 0.31702(12) 0.84440(13) 0.22369(10) 0.0270(4) Uani 1 1 d . . . . .
H21 H 0.351389 0.820272 0.255892 0.032 Uiso 1 1 calc R . . . .
C22 C 0.23570(13) 0.84386(14) 0.22777(11) 0.0319(5) Uani 1 1 d . . . . .
H22 H 0.215398 0.819480 0.263071 0.038 Uiso 1 1 calc R . . . .
C23 C 0.18247(13) 0.87948(15) 0.17958(12) 0.0376(6) Uani 1 1 d . . . . .
H23 H 0.127579 0.879619 0.183555 0.045 Uiso 1 1 calc R . . . .
C24 C 0.21119(13) 0.91364(16) 0.12729(11) 0.0371(5) Uani 1 1 d . . . . .
H24 H 0.175659 0.936209 0.095205 0.045 Uiso 1 1 calc R . . . .
C25 C 0.29480(12) 0.91533(14) 0.12099(10) 0.0281(5) Uani 1 1 d . . . . .
C26 C 0.32865(14) 0.95083(15) 0.06812(10) 0.0339(5) Uani 1 1 d . . . . .
H26 H 0.295228 0.973655 0.034815 0.041 Uiso 1 1 calc R . . . .
C27 C 0.40952(13) 0.95204(14) 0.06536(9) 0.0283(5) Uani 1 1 d . . . . .
H27 H 0.431881 0.974628 0.030350 0.034 Uiso 1 1 calc R . . . .
C28 C 0.45849(12) 0.91809(12) 0.11705(8) 0.0206(4) Uani 1 1 d . . . . .
C29 C 0.54928(12) 0.91807(13) 0.11704(8) 0.0220(4) Uani 1 1 d . . . . .
C31 C 0.54883(12) 0.94145(13) 0.36229(9) 0.0222(4) Uani 1 1 d . . . . .
C32 C 0.54039(13) 0.85770(13) 0.39698(9) 0.0266(4) Uani 1 1 d . . . . .
C33 C 0.60374(15) 0.82054(15) 0.43519(9) 0.0351(5) Uani 1 1 d . . . . .
H33 H 0.652637 0.849557 0.441667 0.042 Uiso 1 1 calc R . . . .
C34 C 0.5933(2) 0.74002(17) 0.46345(10) 0.0480(7) Uani 1 1 d . . . . .
H34 H 0.635428 0.715160 0.488822 0.058 Uiso 1 1 calc R . . . .
C35 C 0.5214(2) 0.69679(17) 0.45434(11) 0.0532(8) Uani 1 1 d . . . . .
H35 H 0.515188 0.643001 0.473717 0.064 Uiso 1 1 calc R . . . .
C36 C 0.45823(19) 0.73236(17) 0.41671(11) 0.0476(7) Uani 1 1 d . . . . .
H36 H 0.409616 0.702734 0.410507 0.057 Uiso 1 1 calc R . . . .
C37 C 0.46795(15) 0.81312(15) 0.38805(9) 0.0328(5) Uani 1 1 d . . . . .
H37 H 0.425479 0.837433 0.362683 0.039 Uiso 1 1 calc R . . . .
C41 C 0.60423(15) 1.01905(16) 0.46184(9) 0.0378(6) Uani 1 1 d . . . . .
H41A H 0.655046 0.990575 0.474155 0.045 Uiso 1 1 calc R . . . .
H41B H 0.563168 0.994254 0.485876 0.045 Uiso 1 1 calc R . . . .
C42 C 0.61030(19) 1.11597(18) 0.47094(11) 0.0500(7) Uani 1 1 d . . . . .
H42A H 0.647175 1.130168 0.507336 0.060 Uiso 1 1 calc R . . . .
H42B H 0.558214 1.140983 0.476758 0.060 Uiso 1 1 calc R . . . .
C43 C 0.64127(18) 1.14948(17) 0.41112(11) 0.0497(7) Uani 1 1 d . . . . .
H43A H 0.698855 1.141538 0.411817 0.060 Uiso 1 1 calc R . . . .
H43B H 0.628577 1.210901 0.404633 0.060 Uiso 1 1 calc R . . . .
C44 C 0.59664(15) 1.09289(14) 0.36038(10) 0.0349(5) Uani 1 1 d . . . . .
H44A H 0.546458 1.120015 0.344415 0.042 Uiso 1 1 calc R . . . .
H44B H 0.629064 1.082988 0.325505 0.042 Uiso 1 1 calc R . . . .
C50 C 1.14137(11) 0.59875(12) 0.32543(9) 0.0208(4) Uani 1 1 d . . . . .
C51 C 1.17316(13) 0.63467(13) 0.27228(10) 0.0268(4) Uani 1 1 d . . . . .
H51 H 1.139351 0.660249 0.240350 0.032 Uiso 1 1 calc R . . . .
C52 C 1.25425(13) 0.63179(14) 0.26776(11) 0.0325(5) Uani 1 1 d . . . . .
H52 H 1.275073 0.655918 0.232581 0.039 Uiso 1 1 calc R . . . .
C53 C 1.30669(13) 0.59310(15) 0.31522(11) 0.0368(5) Uani 1 1 d . . . . .
H53 H 1.361388 0.590463 0.310648 0.044 Uiso 1 1 calc R . . . .
C54 C 1.27763(13) 0.55961(15) 0.36768(11) 0.0341(5) Uani 1 1 d . . . . .
H54 H 1.312692 0.534905 0.399188 0.041 Uiso 1 1 calc R . . . .
C55 C 1.19390(12) 0.56204(13) 0.37482(9) 0.0258(4) Uani 1 1 d . . . . .
C56 C 1.15981(13) 0.52864(15) 0.42793(10) 0.0315(5) Uani 1 1 d . . . . .
H56 H 1.192554 0.503158 0.460557 0.038 Uiso 1 1 calc R . . . .
C57 C 1.07925(13) 0.53341(14) 0.43182(9) 0.0277(4) Uani 1 1 d . . . . .
H57 H 1.056530 0.513535 0.467478 0.033 Uiso 1 1 calc R . . . .
C58 C 1.03098(11) 0.56935(12) 0.38027(8) 0.0199(4) Uani 1 1 d . . . . .
C59 C 0.94040(12) 0.57438(12) 0.38108(8) 0.0210(4) Uani 1 1 d . . . . .
C60 C 0.78582(11) 0.66306(12) 0.18728(8) 0.0200(4) Uani 1 1 d . . . . .
C61 C 0.76659(13) 0.57548(14) 0.20025(9) 0.0266(4) Uani 1 1 d . . . . .
H61 H 0.802923 0.540892 0.224820 0.032 Uiso 1 1 calc R . . . .
C62 C 0.69404(14) 0.54130(15) 0.17652(10) 0.0339(5) Uani 1 1 d . . . . .
H62 H 0.681691 0.483364 0.184770 0.041 Uiso 1 1 calc R . . . .
C63 C 0.63826(13) 0.59350(16) 0.13977(10) 0.0344(5) Uani 1 1 d . . . . .
H63 H 0.589698 0.569455 0.123448 0.041 Uiso 1 1 calc R . . . .
C64 C 0.65480(13) 0.67874(15) 0.12798(10) 0.0313(5) Uani 1 1 d . . . . .
H64 H 0.616957 0.712770 0.104449 0.038 Uiso 1 1 calc R . . . .
C65 C 0.72920(12) 0.71618(14) 0.15121(9) 0.0241(4) Uani 1 1 d . . . . .
C66 C 0.74986(13) 0.80365(14) 0.13991(9) 0.0291(5) Uani 1 1 d . . . . .
H66 H 0.713655 0.840304 0.117007 0.035 Uiso 1 1 calc R . . . .
C67 C 0.82337(12) 0.83427(13) 0.16278(9) 0.0259(4) Uani 1 1 d . . . . .
H67 H 0.837539 0.892122 0.156132 0.031 Uiso 1 1 calc R . . . .
C68 C 0.87750(12) 0.77720(12) 0.19657(8) 0.0206(4) Uani 1 1 d . . . . .
C69 C 0.96130(12) 0.80797(12) 0.22044(8) 0.0209(4) Uani 1 1 d . . . . .
C71 C 0.95465(12) 0.52629(12) 0.13654(9) 0.0218(4) Uani 1 1 d . . . . .
C72 C 0.95538(13) 0.60943(13) 0.09962(8) 0.0257(4) Uani 1 1 d . . . . .
C73 C 0.88681(16) 0.63821(15) 0.06313(9) 0.0353(5) Uani 1 1 d . . . . .
H73 H 0.840942 0.603581 0.059224 0.042 Uiso 1 1 calc R . . . .
C74 C 0.8871(2) 0.71823(18) 0.03281(10) 0.0507(8) Uani 1 1 d . . . . .
H74 H 0.841135 0.737411 0.008963 0.061 Uiso 1 1 calc R . . . .
C75 C 0.9545(2) 0.76945(17) 0.03761(11) 0.0569(9) Uani 1 1 d . . . . .
H75 H 0.954517 0.822705 0.016491 0.068 Uiso 1 1 calc R . . . .
C76 C 1.0226(2) 0.74188(16) 0.07388(11) 0.0512(8) Uani 1 1 d . . . . .
H76 H 1.068207 0.776973 0.077440 0.061 Uiso 1 1 calc R . . . .
C77 C 1.02327(15) 0.66159(14) 0.10520(9) 0.0332(5) Uani 1 1 d . . . . .
H77 H 1.069074 0.643248 0.129686 0.040 Uiso 1 1 calc R . . . .
C81 C 0.91165(15) 0.37340(14) 0.14131(10) 0.0350(5) Uani 1 1 d . . . . .
H81A H 0.875200 0.387008 0.172881 0.042 Uiso 1 1 calc R . . . .
H81B H 0.959773 0.346959 0.161960 0.042 Uiso 1 1 calc R . . . .
C82 C 0.8717(2) 0.31240(18) 0.09067(12) 0.0563(8) Uani 1 1 d . . . . .
H82A H 0.908188 0.266204 0.080621 0.068 Uiso 1 1 calc R . . . .
H82B H 0.823634 0.286221 0.104743 0.068 Uiso 1 1 calc R . . . .
C83 C 0.85138(17) 0.37061(17) 0.03427(11) 0.0462(7) Uani 1 1 d . . . . .
H83A H 0.849681 0.337467 -0.004702 0.055 Uiso 1 1 calc R . . . .
H83B H 0.800026 0.399210 0.036813 0.055 Uiso 1 1 calc R . . . .
C84 C 0.91851(15) 0.43603(15) 0.03815(9) 0.0336(5) Uani 1 1 d . . . . .
H84A H 0.966229 0.412039 0.021944 0.040 Uiso 1 1 calc R . . . .
H84B H 0.902962 0.489098 0.015228 0.040 Uiso 1 1 calc R . . . .

loop_
_atom_site_aniso_label
_atom_site_aniso_U_11
_atom_site_aniso_U_22
_atom_site_aniso_U_33
_atom_site_aniso_U_23
_atom_site_aniso_U_13
_atom_site_aniso_U_12
Zn1 0.02046(12) 0.01888(11) 0.01649(10) 0.00191(8) 0.00000(9) 0.00012(8)
Zn2 0.02042(12) 0.01847(11) 0.01512(10) 0.00137(8) 0.00046(8) 0.00126(8)
O1 0.0214(7) 0.0204(7) 0.0269(7) 0.0020(5) -0.0022(6) 0.0004(5)
O2 0.0209(7) 0.0316(8) 0.0207(6) 0.0048(6) 0.0006(6) 0.0004(6)
O5 0.0200(7) 0.0309(8) 0.0172(6) 0.0040(5) 0.0015(5) 0.0031(6)
O6 0.0222(7) 0.0185(7) 0.0260(7) 0.0010(5) -0.0015(6) 0.0013(5)
O11 0.0282(8) 0.0191(7) 0.0292(7) 0.0012(6) 0.0010(6) -0.0022(6)
O22 0.0317(8) 0.0476(10) 0.0193(7) 0.0054(6) 0.0022(6) -0.0140(7)
O55 0.0287(8) 0.0415(9) 0.0180(6) 0.0037(6) 0.0048(6) -0.0034(7)
O66 0.0329(8) 0.0186(7) 0.0304(7) 0.0014(6) -0.0014(6) -0.0017(6)
N1 0.0204(8) 0.0209(8) 0.0160(7) -0.0002(6) 0.0035(6) 0.0004(6)
N2 0.0215(8) 0.0168(8) 0.0188(7) -0.0001(6) -0.0003(6) -0.0006(6)
N3 0.0277(9) 0.0205(8) 0.0191(7) 0.0007(6) 0.0006(7) 0.0016(7)
N4 0.0309(10) 0.0314(9) 0.0187(8) -0.0009(7) -0.0007(7) -0.0026(8)
N5 0.0180(8) 0.0174(7) 0.0185(7) -0.0014(6) 0.0002(6) -0.0010(6)
N6 0.0222(8) 0.0197(8) 0.0159(7) 0.0007(6) 0.0021(6) 0.0016(6)
N7 0.0287(9) 0.0193(8) 0.0185(7) 0.0013(6) 0.0018(7) 0.0024(7)
N8 0.0357(10) 0.0251(9) 0.0183(8) -0.0007(6) 0.0010(7) -0.0040(7)
C10 0.0200(9) 0.0253(10) 0.0160(8) -0.0001(7) 0.0031(7) -0.0001(7)
C11 0.0262(11) 0.0270(10) 0.0269(10) 0.0043(8) -0.0011(9) -0.0025(8)
C12 0.0316(12) 0.0314(12) 0.0357(11) 0.0031(9) -0.0008(10) -0.0087(9)
C13 0.0232(11) 0.0421(13) 0.0319(11) -0.0049(9) -0.0028(9) -0.0060(9)
C14 0.0211(10) 0.0373(12) 0.0255(10) -0.0016(9) -0.0022(8) 0.0040(9)
C15 0.0212(10) 0.0271(10) 0.0201(9) -0.0005(7) 0.0045(8) 0.0049(8)
C16 0.0228(10) 0.0284(10) 0.0264(10) 0.0046(8) 0.0034(8) 0.0082(8)
C17 0.0243(10) 0.0211(10) 0.0300(10) 0.0034(8) 0.0044(9) 0.0048(8)
C18 0.0219(9) 0.0200(9) 0.0166(8) -0.0010(7) 0.0042(7) 0.0027(7)
C19 0.0238(10) 0.0224(9) 0.0175(8) -0.0024(7) 0.0039(8) -0.0002(8)
C20 0.0212(10) 0.0169(9) 0.0243(9) -0.0026(7) 0.0001(8) 0.0014(7)
C21 0.0236(10) 0.0263(10) 0.0315(10) 0.0027(8) 0.0053(9) 0.0017(8)
C22 0.0269(11) 0.0270(11) 0.0436(13) -0.0021(9) 0.0124(10) -0.0010(9)
C23 0.0200(11) 0.0363(13) 0.0565(15) -0.0108(11) 0.0042(11) 0.0051(9)
C24 0.0223(11) 0.0422(14) 0.0453(13) -0.0031(11) -0.0051(10) 0.0092(10)
C25 0.0236(10) 0.0280(11) 0.0314(10) -0.0035(8) -0.0043(9) 0.0047(8)
C26 0.0336(12) 0.0400(13) 0.0259(10) 0.0047(9) -0.0093(9) 0.0083(10)
C27 0.0338(12) 0.0315(11) 0.0186(9) 0.0040(8) -0.0035(9) -0.0007(9)
C28 0.0243(10) 0.0186(9) 0.0184(8) -0.0007(7) -0.0001(8) -0.0029(7)
C29 0.0260(10) 0.0222(9) 0.0177(8) -0.0016(7) 0.0011(8) -0.0061(8)
C31 0.0199(9) 0.0257(10) 0.0214(9) -0.0002(7) 0.0030(8) 0.0021(8)
C32 0.0369(12) 0.0283(11) 0.0155(8) -0.0003(7) 0.0068(8) 0.0030(9)
C33 0.0471(14) 0.0377(13) 0.0207(10) -0.0006(9) 0.0046(10) 0.0132(11)
C34 0.080(2) 0.0432(15) 0.0215(11) 0.0056(10) 0.0086(12) 0.0274(15)
C35 0.103(3) 0.0301(13) 0.0306(12) 0.0069(10) 0.0262(15) 0.0062(15)
C36 0.076(2) 0.0354(14) 0.0349(12) -0.0031(10) 0.0218(13) -0.0147(13)
C37 0.0430(13) 0.0329(12) 0.0234(10) -0.0003(9) 0.0082(10) -0.0041(10)
C41 0.0458(14) 0.0465(14) 0.0202(10) -0.0063(9) -0.0021(10) -0.0040(11)
C42 0.0668(19) 0.0474(16) 0.0340(12) -0.0150(11) -0.0051(13) -0.0055(14)
C43 0.0621(18) 0.0431(15) 0.0423(14) -0.0066(11) -0.0032(13) -0.0196(13)
C44 0.0465(14) 0.0295(12) 0.0280(10) 0.0001(9) 0.0001(10) -0.0112(10)
C50 0.0190(9) 0.0163(9) 0.0267(9) -0.0033(7) 0.0007(8) 0.0011(7)
C51 0.0247(10) 0.0239(10) 0.0324(11) 0.0017(8) 0.0060(9) 0.0016(8)
C52 0.0292(12) 0.0259(11) 0.0444(13) -0.0020(9) 0.0141(10) -0.0006(9)
C53 0.0180(10) 0.0360(13) 0.0566(15) -0.0139(11) 0.0054(10) 0.0016(9)
C54 0.0209(11) 0.0364(12) 0.0434(13) -0.0083(10) -0.0060(10) 0.0053(9)
C55 0.0219(10) 0.0250(10) 0.0291(10) -0.0058(8) -0.0056(8) 0.0034(8)
C56 0.0303(12) 0.0363(12) 0.0252(10) -0.0006(9) -0.0115(9) 0.0044(9)
C57 0.0320(11) 0.0319(11) 0.0181(9) 0.0049(8) -0.0031(8) -0.0014(9)
C58 0.0223(10) 0.0197(9) 0.0170(8) -0.0009(7) -0.0018(7) -0.0014(7)
C59 0.0251(10) 0.0200(9) 0.0178(8) 0.0008(7) 0.0010(8) -0.0009(7)
C60 0.0206(9) 0.0243(9) 0.0154(8) 0.0005(7) 0.0026(7) 0.0016(7)
C61 0.0261(11) 0.0280(10) 0.0252(9) 0.0031(8) -0.0005(8) -0.0018(8)
C62 0.0339(12) 0.0330(12) 0.0342(11) 0.0041(9) -0.0001(10) -0.0117(10)
C63 0.0226(11) 0.0456(14) 0.0337(11) -0.0009(10) -0.0038(9) -0.0050(10)
C64 0.0222(10) 0.0431(13) 0.0278(10) 0.0027(9) -0.0014(9) 0.0029(9)
C65 0.0202(10) 0.0326(11) 0.0196(9) 0.0009(8) 0.0034(8) 0.0047(8)
C66 0.0263(11) 0.0310(11) 0.0296(10) 0.0042(9) -0.0002(9) 0.0114(9)
C67 0.0273(11) 0.0209(10) 0.0296(10) 0.0026(8) 0.0028(9) 0.0060(8)
C68 0.0257(10) 0.0202(9) 0.0162(8) -0.0004(7) 0.0035(8) 0.0028(8)
C69 0.0252(10) 0.0202(9) 0.0174(8) -0.0015(7) 0.0028(8) 0.0006(8)
C71 0.0226(10) 0.0223(10) 0.0207(9) 0.0001(7) 0.0039(8) 0.0027(7)
C72 0.0394(12) 0.0240(10) 0.0144(8) -0.0014(7) 0.0062(8) 0.0040(9)
C73 0.0482(14) 0.0393(13) 0.0187(9) 0.0017(9) 0.0052(10) 0.0138(11)
C74 0.087(2) 0.0450(15) 0.0208(11) 0.0061(10) 0.0077(13) 0.0310(15)
C75 0.117(3) 0.0304(13) 0.0259(12) 0.0064(10) 0.0212(15) 0.0132(16)
C76 0.095(2) 0.0318(13) 0.0302(12) -0.0047(10) 0.0248(14) -0.0189(14)
C77 0.0500(14) 0.0300(11) 0.0208(10) -0.0026(8) 0.0097(10) -0.0070(10)
C81 0.0491(15) 0.0305(12) 0.0247(10) 0.0027(8) -0.0003(10) -0.0113(10)
C82 0.084(2) 0.0403(15) 0.0420(14) -0.0005(12) -0.0086(15) -0.0279(15)
C83 0.0511(16) 0.0530(16) 0.0334(12) -0.0076(11) -0.0025(12) -0.0177(13)
C84 0.0434(14) 0.0372(13) 0.0198(9) -0.0055(9) 0.0017(9) -0.0048(10)

loop_
_atom_type_symbol
_atom_type_description
_atom_type_scat_dispersion_real
_atom_type_scat_dispersion_imag
_atom_type_scat_source
C C 0.0033 0.0016 'International Tables Vol C Tables 4.2.6.8 and 6.1.1.4'
H H 0.0000 0.0000 'International Tables Vol C Tables 4.2.6.8 and 6.1.1.4'
N N 0.0061 0.0033 'International Tables Vol C Tables 4.2.6.8 and 6.1.1.4'
O O 0.0106 0.0060 'International Tables Vol C Tables 4.2.6.8 and 6.1.1.4'
Zn Zn 0.2839 1.4301 'International Tables Vol C Tables 4.2.6.8 and 6.1.1.4'

loop_
_geom_angle_atom_site_label_1
_geom_angle_atom_site_label_2
_geom_angle_atom_site_label_3
_geom_angle
_geom_angle_site_symmetry_1
_geom_angle_site_symmetry_3
_geom_angle_publ_flag
O1 Zn1 N1 79.37(5) . . ?
O1 Zn1 N2 90.93(5) . . ?
O1 Zn1 N3 124.39(6) . . ?
O2 Zn1 O1 125.99(6) . . ?
O2 Zn1 N1 93.20(6) . . ?
O2 Zn1 N2 78.74(6) . . ?
O2 Zn1 N3 109.59(6) . . ?
N1 Zn1 N2 160.47(6) . . ?
N3 Zn1 N1 97.25(6) . . ?
N3 Zn1 N2 102.20(6) . . ?
O5 Zn2 N5 78.82(5) . . ?
O5 Zn2 N6 92.11(6) . . ?
O6 Zn2 O5 124.82(6) . . ?
O6 Zn2 N5 91.04(5) . . ?
O6 Zn2 N6 79.38(6) . . ?
O6 Zn2 N7 124.35(6) . . ?
N6 Zn2 N5 159.90(6) . . ?
N7 Zn2 O5 110.83(6) . . ?
N7 Zn2 N5 100.10(6) . . ?
N7 Zn2 N6 99.89(6) . . ?
C19 O1 Zn1 117.84(12) . . ?
C29 O2 Zn1 118.62(13) . . ?
C59 O5 Zn2 118.03(13) . . ?
C69 O6 Zn2 117.91(12) . . ?
C10 N1 Zn1 130.66(13) . . ?
C18 N1 Zn1 110.42(12) . . ?
C18 N1 C10 118.50(15) . . ?
C20 N2 Zn1 130.10(13) . . ?
C28 N2 Zn1 110.67(12) . . ?
C28 N2 C20 119.13(16) . . ?
C31 N3 Zn1 128.02(14) . . ?
C31 N4 C41 127.44(18) . . ?
C31 N4 C44 121.40(16) . . ?
C44 N4 C41 111.05(17) . . ?
C50 N5 Zn2 129.77(12) . . ?
C58 N5 Zn2 110.67(12) . . ?
C58 N5 C50 119.13(16) . . ?
C60 N6 Zn2 130.71(12) . . ?
C68 N6 Zn2 110.26(12) . . ?
C68 N6 C60 118.83(16) . . ?
C71 N7 Zn2 129.01(14) . . ?
C71 N8 C81 121.64(16) . . ?
C71 N8 C84 128.42(17) . . ?
C81 N8 C84 109.91(16) . . ?
N1 C10 C11 119.22(16) . . ?
N1 C10 C15 121.14(18) . . ?
C11 C10 C15 119.64(17) . . ?
C12 C11 C10 119.79(19) . . ?
C11 C12 C13 120.8(2) . . ?
C14 C13 C12 120.47(19) . . ?
C13 C14 C15 120.71(19) . . ?
C14 C15 C10 118.57(19) . . ?
C16 C15 C10 118.35(18) . . ?
C16 C15 C14 123.08(18) . . ?
C17 C16 C15 119.45(17) . . ?
C16 C17 C18 118.97(19) . . ?
N1 C18 C17 123.56(18) . . ?
N1 C18 C19 116.08(16) . . ?
C17 C18 C19 120.33(17) . . ?
O1 C19 C18 116.15(17) . . ?
O11 C19 O1 125.91(18) . . ?
O11 C19 C18 117.94(17) . . ?
N2 C20 C21 119.56(17) . . ?
N2 C20 C25 121.15(18) . . ?
C21 C20 C25 119.29(19) . . ?
C22 C21 C20 119.75(19) . . ?
C21 C22 C23 121.2(2) . . ?
C24 C23 C22 120.0(2) . . ?
C23 C24 C25 120.7(2) . . ?
C20 C25 C24 119.0(2) . . ?
C26 C25 C20 117.44(19) . . ?
C26 C25 C24 123.54(19) . . ?
C27 C26 C25 120.79(18) . . ?
C26 C27 C28 118.1(2) . . ?
N2 C28 C27 123.34(19) . . ?
N2 C28 C29 115.96(16) . . ?
C27 C28 C29 120.71(18) . . ?
O2 C29 C28 115.88(17) . . ?
O22 C29 O2 126.03(19) . . ?
O22 C29 C28 118.07(17) . . ?
N3 C31 N4 123.15(18) . . ?
N3 C31 C32 117.58(17) . . ?
N4 C31 C32 119.27(17) . . ?
C33 C32 C31 122.4(2) . . ?
C37 C32 C31 118.32(18) . . ?
C37 C32 C33 119.1(2) . . ?
C34 C33 C32 119.6(2) . . ?
C35 C34 C33 120.7(2) . . ?
C34 C35 C36 120.6(2) . . ?
C35 C36 C37 119.3(3) . . ?
C32 C37 C36 120.7(2) . . ?
N4 C41 C42 102.76(18) . . ?
C41 C42 C43 104.6(2) . . ?
C42 C43 C44 102.8(2) . . ?
N4 C44 C43 103.87(17) . . ?
N5 C50 C51 119.47(17) . . ?
N5 C50 C55 120.84(18) . . ?
C51 C50 C55 119.69(19) . . ?
C52 C51 C50 119.60(19) . . ?
C51 C52 C53 121.4(2) . . ?
C54 C53 C52 120.1(2) . . ?
C53 C54 C55 120.5(2) . . ?
C50 C55 C54 118.7(2) . . ?
C56 C55 C50 117.91(19) . . ?
C56 C55 C54 123.43(19) . . ?
C57 C56 C55 120.37(18) . . ?
C56 C57 C58 118.3(2) . . ?
N5 C58 C57 123.38(18) . . ?
N5 C58 C59 115.84(15) . . ?
C57 C58 C59 120.77(18) . . ?
O5 C59 C58 115.70(17) . . ?
O55 C59 O5 125.84(19) . . ?
O55 C59 C58 118.44(16) . . ?
N6 C60 C61 119.23(16) . . ?
N6 C60 C65 121.03(18) . . ?
C61 C60 C65 119.74(18) . . ?
C62 C61 C60 119.91(19) . . ?
C61 C62 C63 120.4(2) . . ?
C64 C63 C62 120.6(2) . . ?
C63 C64 C65 120.62(19) . . ?
C64 C65 C60 118.65(19) . . ?
C66 C65 C60 118.28(18) . . ?
C66 C65 C64 123.06(18) . . ?
C67 C66 C65 119.51(18) . . ?
C66 C67 C68 119.17(19) . . ?
N6 C68 C67 123.14(18) . . ?
N6 C68 C69 116.21(16) . . ?
C67 C68 C69 120.64(17) . . ?
O6 C69 C68 116.05(16) . . ?
O66 C69 O6 125.79(18) . . ?
O66 C69 C68 118.15(16) . . ?
N7 C71 N8 123.35(18) . . ?
N7 C71 C72 117.62(17) . . ?
N8 C71 C72 119.00(16) . . ?
C73 C72 C71 121.0(2) . . ?
C77 C72 C71 119.37(19) . . ?
C77 C72 C73 119.5(2) . . ?
C74 C73 C72 120.0(3) . . ?
C75 C74 C73 120.6(3) . . ?
C74 C75 C76 119.9(2) . . ?
C75 C76 C77 120.3(3) . . ?
C72 C77 C76 119.7(2) . . ?
N8 C81 C82 104.47(17) . . ?
C83 C82 C81 104.6(2) . . ?
C84 C83 C82 103.64(19) . . ?
N8 C84 C83 101.94(18) . . ?

loop_
_geom_bond_atom_site_label_1
_geom_bond_atom_site_label_2
_geom_bond_distance
_geom_bond_site_symmetry_2
_geom_bond_publ_flag
Zn1 O1 2.0003(13) . ?
Zn1 O2 1.9995(14) . ?
Zn1 N1 2.1703(15) . ?
Zn1 N2 2.1801(15) . ?
Zn1 N3 2.0085(16) . ?
Zn2 O5 2.0053(13) . ?
Zn2 O6 1.9982(14) . ?
Zn2 N5 2.1749(14) . ?
Zn2 N6 2.1723(15) . ?
Zn2 N7 2.0052(16) . ?
O1 C19 1.275(2) . ?
O2 C29 1.274(2) . ?
O5 C59 1.275(2) . ?
O6 C69 1.273(2) . ?
O11 C19 1.236(2) . ?
O22 C29 1.236(2) . ?
O55 C59 1.237(2) . ?
O66 C69 1.235(2) . ?
N1 C10 1.376(2) . ?
N1 C18 1.321(2) . ?
N2 C20 1.372(2) . ?
N2 C28 1.321(2) . ?
N3 C31 1.310(2) . ?
N4 C31 1.342(2) . ?
N4 C41 1.478(2) . ?
N4 C44 1.468(3) . ?
N5 C50 1.369(2) . ?
N5 C58 1.318(2) . ?
N6 C60 1.374(2) . ?
N6 C68 1.321(2) . ?
N7 C71 1.306(2) . ?
N8 C71 1.340(2) . ?
N8 C81 1.466(3) . ?
N8 C84 1.474(2) . ?
C10 C11 1.415(3) . ?
C10 C15 1.420(3) . ?
C11 C12 1.366(3) . ?
C12 C13 1.411(3) . ?
C13 C14 1.357(3) . ?
C14 C15 1.417(3) . ?
C15 C16 1.412(3) . ?
C16 C17 1.364(3) . ?
C17 C18 1.411(2) . ?
C18 C19 1.523(3) . ?
C20 C21 1.408(3) . ?
C20 C25 1.417(3) . ?
C21 C22 1.371(3) . ?
C22 C23 1.406(3) . ?
C23 C24 1.356(3) . ?
C24 C25 1.418(3) . ?
C25 C26 1.413(3) . ?
C26 C27 1.360(3) . ?
C27 C28 1.410(3) . ?
C28 C29 1.519(3) . ?
C31 C32 1.491(3) . ?
C32 C33 1.397(3) . ?
C32 C37 1.389(3) . ?
C33 C34 1.388(3) . ?
C34 C35 1.370(4) . ?
C35 C36 1.379(4) . ?
C36 C37 1.393(3) . ?
C41 C42 1.497(3) . ?
C42 C43 1.507(4) . ?
C43 C44 1.525(3) . ?
C50 C51 1.404(3) . ?
C50 C55 1.423(3) . ?
C51 C52 1.370(3) . ?
C52 C53 1.407(3) . ?
C53 C54 1.358(3) . ?
C54 C55 1.424(3) . ?
C55 C56 1.407(3) . ?
C56 C57 1.360(3) . ?
C57 C58 1.413(2) . ?
C58 C59 1.519(3) . ?
C60 C61 1.410(3) . ?
C60 C65 1.419(3) . ?
C61 C62 1.375(3) . ?
C62 C63 1.410(3) . ?
C63 C64 1.360(3) . ?
C64 C65 1.418(3) . ?
C65 C66 1.408(3) . ?
C66 C67 1.364(3) . ?
C67 C68 1.407(3) . ?
C68 C69 1.522(3) . ?
C71 C72 1.495(3) . ?
C72 C73 1.397(3) . ?
C72 C77 1.384(3) . ?
C73 C74 1.383(3) . ?
C74 C75 1.369(4) . ?
C75 C76 1.383(4) . ?
C76 C77 1.396(3) . ?
C81 C82 1.532(3) . ?
C82 C83 1.508(3) . ?
C83 C84 1.501(3) . ?

loop_
_geom_hbond_atom_site_label_D
_geom_hbond_atom_site_label_H
_geom_hbond_atom_site_label_A
_geom_hbond_distance_DH
_geom_hbond_distance_HA
_geom_hbond_distance_DA
_geom_hbond_angle_DHA
_geom_hbond_site_symmetry_A
_geom_hbond_publ_flag
N3 H3 O11 0.89(2) 2.06(2) 2.915(2) 158.7(19) 2_655 yes
N7 H7 O66 0.88(2) 2.15(2) 2.970(2) 156.1(18) 2_745 yes
